data_2219541
loop_
_publ_author_name
'Lu, Jiu-Fu'

_publ_section_title
;
 <i>N</i>'-[4-(Dimethylamino)benzylidene]-4-methoxybenzohydrazide
;
_journal_coeditor_code CI2684
_journal_issue 10
_journal_name_full 'Acta Crystallographica Section E'
_journal_page_first o2033
_journal_paper_doi 10.1107/S1600536808031012
_journal_volume 64
_journal_year 2008
_chemical_formula_iupac 'C17 H19 N3 O2'
_chemical_formula_moiety 'C17 H19 N3 O2'
_chemical_formula_sum 'C17 H19 N3 O2'
_chemical_formula_weight 297.35
_chemical_name_systematic
;
<i>N</i>'-[4-(Dimethylamino)benzylidene]-4-methoxybenzohydrazide
;
_space_group_IT_number 14
_symmetry_cell_setting monoclinic
_symmetry_space_group_name_Hall '-P 2ybc'
_symmetry_space_group_name_H-M 'P 1 21/c 1'
_atom_sites_solution_hydrogens geom
_atom_sites_solution_primary direct
_atom_sites_solution_secondary difmap
_audit_creation_method SHELXL97
_cell_angle_alpha 90.00
_cell_angle_beta 91.469(6)
_cell_angle_gamma 90.00
_cell_formula_units_Z 4
_cell_length_a 11.922(4)
_cell_length_b 13.224(5)
_cell_length_c 9.756(4)
_cell_measurement_reflns_used 3161
_cell_measurement_temperature 298(2)
_cell_measurement_theta_max 27.2
_cell_measurement_theta_min 2.5
_cell_volume 1537.6(10)
_computing_cell_refinement 'SAINT (Bruker, 2004)'
_computing_data_collection 'APEX2 (Bruker, 2004)'
_computing_data_reduction 'SAINT (Bruker, 2004)'
_computing_molecular_graphics 'SHELXTL (Sheldrick, 2008)'
_computing_publication_material 'SHELXTL (Sheldrick, 2008)'
_computing_structure_refinement 'SHELXL97 (Sheldrick, 2008)'
_computing_structure_solution 'SHELXS97 (Sheldrick, 2008)'
_diffrn_ambient_temperature 298(2)
_diffrn_measured_fraction_theta_full 0.983
_diffrn_measured_fraction_theta_max 0.983
_diffrn_measurement_device_type 'Bruker APEXII CCD area-detector'
_diffrn_measurement_method '\w scans'
_diffrn_radiation_monochromator graphite
_diffrn_radiation_source 'fine-focus sealed tube'
_diffrn_radiation_type MoK\a
_diffrn_radiation_wavelength 0.71073
_diffrn_reflns_av_R_equivalents 0.0201
_diffrn_reflns_av_sigmaI/netI 0.0225
_diffrn_reflns_limit_h_max 14
_diffrn_reflns_limit_h_min -14
_diffrn_reflns_limit_k_max 14
_diffrn_reflns_limit_k_min -16
_diffrn_reflns_limit_l_max 12
_diffrn_reflns_limit_l_min -12
_diffrn_reflns_number 8744
_diffrn_reflns_theta_full 27.00
_diffrn_reflns_theta_max 27.00
_diffrn_reflns_theta_min 2.30
_diffrn_standards_number 0
_exptl_absorpt_coefficient_mu 0.086
_exptl_absorpt_correction_T_max 0.9830
_exptl_absorpt_correction_T_min 0.9805
_exptl_absorpt_correction_type multi-scan
_exptl_absorpt_process_details '(SADABS; Sheldrick, 2004)'
_exptl_crystal_colour colourless
_exptl_crystal_density_diffrn 1.284
_exptl_crystal_density_method 'not measured'
_exptl_crystal_description block
_exptl_crystal_F_000 632
_exptl_crystal_size_max 0.23
_exptl_crystal_size_mid 0.23
_exptl_crystal_size_min 0.20
_refine_diff_density_max 0.145
_refine_diff_density_min -0.179
_refine_ls_extinction_method none
_refine_ls_goodness_of_fit_ref 1.032
_refine_ls_hydrogen_treatment mixed
_refine_ls_matrix_type full
_refine_ls_number_parameters 205
_refine_ls_number_reflns 3296
_refine_ls_number_restraints 1
_refine_ls_restrained_S_all 1.032
_refine_ls_R_factor_all 0.0579
_refine_ls_R_factor_gt 0.0431
_refine_ls_shift/su_max 0.001
_refine_ls_shift/su_max_lt 0.001
_refine_ls_shift/su_mean <0.001
_refine_ls_structure_factor_coef Fsqd
_refine_ls_weighting_details 'calc w = 1/[\s^2^(Fo^2^)+(0.0597P)^2^+0.2298P] where P=(Fo^2^+2Fc^2^)/3'
_refine_ls_weighting_scheme calc
_refine_ls_wR_factor_gt 0.1094
_refine_ls_wR_factor_ref 0.1213
_reflns_number_gt 2507
_reflns_number_total 3296
_reflns_threshold_expression I>2\s(I)
_cod_data_source_file ci2684.cif
_cod_data_source_block I
_cod_original_sg_symbol_H-M 'P 21/c'
_cod_database_code 2219541
_cod_database_fobs_code 2219541

loop_
_symmetry_equiv_pos_as_xyz
'x, y, z'
'-x, y+1/2, -z+1/2'
'-x, -y, -z'
'x, -y-1/2, z-1/2'

loop_
_atom_site_type_symbol
_atom_site_label
_atom_site_fract_x
_atom_site_fract_y
_atom_site_fract_z
_atom_site_U_iso_or_equiv
_atom_site_adp_type
_atom_site_calc_flag
_atom_site_refinement_flags
_atom_site_occupancy
N N1 0.23023(11) 0.86331(9) 0.18617(12) 0.0451(3) Uani d . 1
N N2 0.27424(11) 0.77478(9) 0.24111(11) 0.0441(3) Uani d D 1
N N3 0.06781(13) 1.32361(10) 0.12512(17) 0.0665(4) Uani d . 1
O O1 0.29961(10) 0.70488(7) 0.03342(9) 0.0520(3) Uani d . 1
O O2 0.46299(11) 0.33676(8) 0.39093(12) 0.0612(3) Uani d . 1
C C1 0.10930(12) 1.23056(11) 0.15842(16) 0.0473(4) Uani d . 1
C C2 0.07206(14) 1.14376(12) 0.09023(18) 0.0552(4) Uani d . 1
H H2 0.0181 1.1495 0.0201 0.066 Uiso calc R 1
C C3 0.11325(14) 1.05048(11) 0.12429(17) 0.0517(4) Uani d . 1
H H3 0.0874 0.9943 0.0757 0.062 Uiso calc R 1
C C4 0.19240(12) 1.03716(10) 0.22919(14) 0.0428(3) Uani d . 1
C C5 0.22870(14) 1.12314(11) 0.29766(16) 0.0523(4) Uani d . 1
H H5 0.2809 1.1166 0.3696 0.063 Uiso calc R 1
C C6 0.19031(14) 1.21761(12) 0.26300(17) 0.0545(4) Uani d . 1
H H6 0.2185 1.2738 0.3096 0.065 Uiso calc R 1
C C7 0.23746(12) 0.93903(11) 0.26614(15) 0.0440(3) Uani d . 1
H H7 0.2730 0.9311 0.3514 0.053 Uiso calc R 1
C C8 0.30424(12) 0.69893(10) 0.15876(13) 0.0389(3) Uani d . 1
C C9 0.34473(11) 0.60594(10) 0.22874(13) 0.0371(3) Uani d . 1
C C10 0.41496(13) 0.54231(11) 0.15756(14) 0.0468(4) Uani d . 1
H H10 0.4359 0.5597 0.0695 0.056 Uiso calc R 1
C C11 0.45393(14) 0.45430(11) 0.21489(16) 0.0506(4) Uani d . 1
H H11 0.5018 0.4129 0.1661 0.061 Uiso calc R 1
C C12 0.42254(13) 0.42666(10) 0.34493(15) 0.0442(3) Uani d . 1
C C13 0.35380(13) 0.48939(11) 0.41792(14) 0.0452(3) Uani d . 1
H H13 0.3334 0.4719 0.5062 0.054 Uiso calc R 1
C C14 0.31545(12) 0.57821(10) 0.35951(14) 0.0421(3) Uani d . 1
H H14 0.2689 0.6203 0.4091 0.051 Uiso calc R 1
C C15 0.43137(17) 0.30433(13) 0.52240(19) 0.0676(5) Uani d . 1
H H15A 0.4527 0.3546 0.5891 0.101 Uiso calc R 1
H H15B 0.4683 0.2417 0.5444 0.101 Uiso calc R 1
H H15C 0.3516 0.2947 0.5230 0.101 Uiso calc R 1
C C16 -0.02077(16) 1.33522(15) 0.0240(2) 0.0727(6) Uani d . 1
H H16A 0.0088 1.3263 -0.0658 0.109 Uiso calc R 1
H H16B -0.0526 1.4016 0.0311 0.109 Uiso calc R 1
H H16C -0.0778 1.2855 0.0391 0.109 Uiso calc R 1
C C17 0.1166(2) 1.41355(13) 0.1829(2) 0.0810(6) Uani d . 1
H H17A 0.1116 1.4115 0.2809 0.121 Uiso calc R 1
H H17B 0.0768 1.4716 0.1481 0.121 Uiso calc R 1
H H17C 0.1939 1.4178 0.1584 0.121 Uiso calc R 1
H H2A 0.2875(17) 0.7721(14) 0.3316(10) 0.080 Uiso d D 1

loop_
_atom_site_aniso_label
_atom_site_aniso_U_11
_atom_site_aniso_U_22
_atom_site_aniso_U_33
_atom_site_aniso_U_12
_atom_site_aniso_U_13
_atom_site_aniso_U_23
N1 0.0607(8) 0.0397(6) 0.0349(6) 0.0055(5) -0.0015(5) 0.0055(5)
N2 0.0648(8) 0.0385(6) 0.0289(6) 0.0075(6) -0.0026(5) 0.0025(5)
N3 0.0689(10) 0.0429(7) 0.0867(11) 0.0069(7) -0.0189(8) 0.0055(7)
O1 0.0804(8) 0.0482(6) 0.0272(5) -0.0012(5) -0.0051(5) 0.0000(4)
O2 0.0753(8) 0.0472(6) 0.0613(7) 0.0160(5) 0.0055(6) 0.0097(5)
C1 0.0475(8) 0.0404(8) 0.0539(9) 0.0031(6) 0.0005(7) 0.0035(7)
C2 0.0551(9) 0.0500(9) 0.0595(10) -0.0008(7) -0.0172(8) 0.0033(7)
C3 0.0562(9) 0.0421(8) 0.0562(10) -0.0031(7) -0.0117(7) -0.0015(7)
C4 0.0487(8) 0.0404(7) 0.0393(7) 0.0024(6) 0.0020(6) 0.0027(6)
C5 0.0606(10) 0.0483(9) 0.0473(9) 0.0059(7) -0.0118(7) -0.0031(7)
C6 0.0633(10) 0.0424(8) 0.0570(10) 0.0023(7) -0.0099(8) -0.0065(7)
C7 0.0525(8) 0.0438(8) 0.0357(7) 0.0028(6) -0.0004(6) 0.0037(6)
C8 0.0482(8) 0.0403(7) 0.0279(7) -0.0055(6) -0.0018(5) -0.0009(5)
C9 0.0462(7) 0.0360(7) 0.0291(6) -0.0029(6) -0.0012(5) -0.0028(5)
C10 0.0597(9) 0.0479(8) 0.0332(7) 0.0016(7) 0.0091(6) -0.0009(6)
C11 0.0598(9) 0.0469(8) 0.0457(8) 0.0093(7) 0.0110(7) -0.0053(7)
C12 0.0491(8) 0.0379(7) 0.0453(8) 0.0026(6) -0.0012(6) 0.0003(6)
C13 0.0572(9) 0.0453(8) 0.0334(7) 0.0016(7) 0.0048(6) 0.0045(6)
C14 0.0537(8) 0.0393(7) 0.0337(7) 0.0057(6) 0.0061(6) -0.0019(6)
C15 0.0793(12) 0.0550(10) 0.0684(12) 0.0059(9) -0.0023(9) 0.0231(9)
C16 0.0609(11) 0.0672(11) 0.0896(15) 0.0183(9) -0.0083(10) 0.0133(10)
C17 0.1003(16) 0.0422(9) 0.0996(16) 0.0101(10) -0.0138(13) -0.0015(10)

loop_
_atom_type_symbol
_atom_type_description
_atom_type_scat_dispersion_real
_atom_type_scat_dispersion_imag
_atom_type_scat_source
C C 0.0033 0.0016 'International Tables Vol C Tables 4.2.6.8 and 6.1.1.4'
H H 0.0000 0.0000 'International Tables Vol C Tables 4.2.6.8 and 6.1.1.4'
N N 0.0061 0.0033 'International Tables Vol C Tables 4.2.6.8 and 6.1.1.4'
O O 0.0106 0.0060 'International Tables Vol C Tables 4.2.6.8 and 6.1.1.4'

loop_
_geom_angle_atom_site_label_1
_geom_angle_atom_site_label_2
_geom_angle_atom_site_label_3
_geom_angle
C7 N1 N2 114.15(12)
C8 N2 N1 120.33(11)
C8 N2 H2A 121.3(13)
N1 N2 H2A 118.2(13)
C1 N3 C17 120.98(15)
C1 N3 C16 121.12(15)
C17 N3 C16 117.75(15)
C12 O2 C15 117.78(13)
N3 C1 C2 121.39(14)
N3 C1 C6 121.65(14)
C2 C1 C6 116.96(13)
C3 C2 C1 121.31(14)
C3 C2 H2 119.3
C1 C2 H2 119.3
C2 C3 C4 121.90(14)
C2 C3 H3 119.0
C4 C3 H3 119.0
C5 C4 C3 116.82(13)
C5 C4 C7 120.51(13)
C3 C4 C7 122.66(13)
C6 C5 C4 122.15(15)
C6 C5 H5 118.9
C4 C5 H5 118.9
C5 C6 C1 120.82(15)
C5 C6 H6 119.6
C1 C6 H6 119.6
N1 C7 C4 122.33(13)
N1 C7 H7 118.8
C4 C7 H7 118.8
O1 C8 N2 123.01(13)
O1 C8 C9 121.27(12)
N2 C8 C9 115.72(11)
C14 C9 C10 118.16(13)
C14 C9 C8 124.00(12)
C10 C9 C8 117.84(12)
C11 C10 C9 121.00(13)
C11 C10 H10 119.5
C9 C10 H10 119.5
C10 C11 C12 120.25(14)
C10 C11 H11 119.9
C12 C11 H11 119.9
O2 C12 C13 124.65(14)
O2 C12 C11 115.72(13)
C13 C12 C11 119.63(13)
C12 C13 C14 119.67(13)
C12 C13 H13 120.2
C14 C13 H13 120.2
C13 C14 C9 121.28(13)
C13 C14 H14 119.4
C9 C14 H14 119.4
O2 C15 H15A 109.5
O2 C15 H15B 109.5
H15A C15 H15B 109.5
O2 C15 H15C 109.5
H15A C15 H15C 109.5
H15B C15 H15C 109.5
N3 C16 H16A 109.5
N3 C16 H16B 109.5
H16A C16 H16B 109.5
N3 C16 H16C 109.5
H16A C16 H16C 109.5
H16B C16 H16C 109.5
N3 C17 H17A 109.5
N3 C17 H17B 109.5
H17A C17 H17B 109.5
N3 C17 H17C 109.5
H17A C17 H17C 109.5
H17B C17 H17C 109.5

loop_
_geom_bond_atom_site_label_1
_geom_bond_atom_site_label_2
_geom_bond_distance
N1 C7 1.2710(18)
N1 N2 1.3851(16)
N2 C8 1.3395(17)
N2 H2A 0.893(9)
N3 C1 1.3624(19)
N3 C17 1.433(2)
N3 C16 1.435(2)
O1 C8 1.2252(16)
O2 C12 1.3550(17)
O2 C15 1.413(2)
C1 C2 1.394(2)
C1 C6 1.397(2)
C2 C3 1.366(2)
C2 H2 0.93
C3 C4 1.385(2)
C3 H3 0.93
C4 C5 1.383(2)
C4 C7 1.447(2)
C5 C6 1.370(2)
C5 H5 0.93
C6 H6 0.93
C7 H7 0.93
C8 C9 1.4814(19)
C9 C14 1.3810(19)
C9 C10 1.386(2)
C10 C11 1.367(2)
C10 H10 0.93
C11 C12 1.381(2)
C11 H11 0.93
C12 C13 1.377(2)
C13 C14 1.3784(19)
C13 H13 0.93
C14 H14 0.93
C15 H15A 0.96
C15 H15B 0.96
C15 H15C 0.96
C16 H16A 0.96
C16 H16B 0.96
C16 H16C 0.96
C17 H17A 0.96
C17 H17B 0.96
C17 H17C 0.96

loop_
_geom_hbond_atom_site_label_D
_geom_hbond_atom_site_label_H
_geom_hbond_atom_site_label_A
_geom_hbond_site_symmetry_A
_geom_hbond_distance_DH
_geom_hbond_distance_HA
_geom_hbond_distance_DA
_geom_hbond_angle_DHA
N2 H2A O1 4_576 0.900(10) 1.990(10) 2.873(2) 167(2)
C7 H7 O1 4_576 0.93 2.54 3.297(2) 139

loop_
_cod_related_entry_id
_cod_related_entry_database
_cod_related_entry_code
1 ChemSpider 4488654
